data_4025501
loop_
_publ_author_name
'Yongquan Sun'
'Binxun Yu'
'Xiaolei Wang'
'Shibing Tang'
'Xuegong She'
'Xinfu Pan'

_publ_section_title
;
 Stereoselective Syntheses of Four Diastereomers of
 3,9,12-Trihydroxycalamenene via a Benzobicyclo[3.3.1] Intermediate
;
_journal_name_full 'Journal of Organic Chemistry'
_journal_page_first 4224
_journal_page_last 4229
_journal_paper_doi 10.1021/jo1008349
_journal_volume 75
_journal_year 2010
_chemical_formula_sum 'C16 H20 O3'
_chemical_formula_weight 260.32
_chemical_name_systematic
; 
 ? 
;
_space_group_IT_number 19
_symmetry_cell_setting orthorhombic
_symmetry_space_group_name_Hall 'P 2ac 2ab'
_symmetry_space_group_name_H-M 'P 21 21 21'
_atom_sites_solution_hydrogens geom
_atom_sites_solution_primary direct
_atom_sites_solution_secondary difmap
_audit_creation_method SHELXL-97
_cell_angle_alpha 90.00
_cell_angle_beta 90.00
_cell_angle_gamma 90.00
_cell_formula_units_Z 4
_cell_length_a 7.521(10)
_cell_length_b 9.936(12)
_cell_length_c 18.87(2)
_cell_measurement_reflns_used 1656
_cell_measurement_temperature 296(2)
_cell_measurement_theta_max 22.33
_cell_measurement_theta_min 2.98
_cell_volume 1410(3)
_computing_cell_refinement 'Bruker SAINT'
_computing_data_collection 'Bruker APEX2'
_computing_data_reduction 'Bruker SAINT'
_computing_molecular_graphics 'Bruker SHELXTL'
_computing_publication_material 'Bruker SHELXTL'
_computing_structure_refinement 'SHELXL-97 (Sheldrick, 2008)'
_computing_structure_solution 'SHELXS-97 (Sheldrick, 2008)'
_diffrn_ambient_temperature 296(2)
_diffrn_measured_fraction_theta_full 0.999
_diffrn_measured_fraction_theta_max 0.999
_diffrn_measurement_device_type 'Bruker APEX-II CCD'
_diffrn_measurement_method '\f and \w scans'
_diffrn_radiation_monochromator graphite
_diffrn_radiation_source 'fine-focus sealed tube'
_diffrn_radiation_type MoK\a
_diffrn_radiation_wavelength 0.71073
_diffrn_reflns_av_R_equivalents 0.0850
_diffrn_reflns_av_sigmaI/netI 0.0873
_diffrn_reflns_limit_h_max 9
_diffrn_reflns_limit_h_min -8
_diffrn_reflns_limit_k_max 7
_diffrn_reflns_limit_k_min -12
_diffrn_reflns_limit_l_max 22
_diffrn_reflns_limit_l_min -23
_diffrn_reflns_number 7103
_diffrn_reflns_theta_full 26.00
_diffrn_reflns_theta_max 26.00
_diffrn_reflns_theta_min 2.16
_exptl_absorpt_coefficient_mu 0.083
_exptl_absorpt_correction_T_max 0.9827
_exptl_absorpt_correction_T_min 0.9714
_exptl_absorpt_correction_type multi-scan
_exptl_absorpt_process_details SADABS
_exptl_crystal_colour yellow
_exptl_crystal_density_diffrn 1.226
_exptl_crystal_density_meas 0
_exptl_crystal_density_method 'not measured'
_exptl_crystal_description block
_exptl_crystal_F_000 560
_exptl_crystal_size_max 0.35
_exptl_crystal_size_mid 0.32
_exptl_crystal_size_min 0.21
_refine_diff_density_max 0.132
_refine_diff_density_min -0.176
_refine_diff_density_rms 0.039
_refine_ls_abs_structure_details 'Flack H D (1983), Acta Cryst. A39, 876-881'
_refine_ls_abs_structure_Flack 1.0(13)
_refine_ls_extinction_method none
_refine_ls_goodness_of_fit_ref 1.009
_refine_ls_hydrogen_treatment constr
_refine_ls_matrix_type full
_refine_ls_number_parameters 176
_refine_ls_number_reflns 2763
_refine_ls_number_restraints 0
_refine_ls_restrained_S_all 1.009
_refine_ls_R_factor_all 0.0750
_refine_ls_R_factor_gt 0.0432
_refine_ls_shift/su_max 0.000
_refine_ls_shift/su_mean 0.000
_refine_ls_structure_factor_coef Fsqd
_refine_ls_weighting_details 'calc w=1/[\s^2^(Fo^2^)+(0.0000P)^2^+0.0000P] where P=(Fo^2^+2Fc^2^)/3'
_refine_ls_weighting_scheme calc
_refine_ls_wR_factor_gt 0.0724
_refine_ls_wR_factor_ref 0.0790
_reflns_number_gt 1697
_reflns_number_total 2763
_reflns_threshold_expression >2sigma(I)
_cod_data_source_file jo1008349_si_001.cif
_cod_data_source_block test_0m
_cod_depositor_comments
;
The following automatic conversions were performed:

'_symmetry_cell_setting' value 'Orthorhombic' changed to
'orthorhombic' according to the built-in table from CIF Core
dictionary named 'cif_core.dic' version 2.4.1 from 2010-06-29.

Automatic conversion script
Id: cif_fix_values 1646 2011-03-28 12:23:43Z adriana 
;
_cod_original_cell_volume 1411(3)
_cod_database_code 4025501

loop_
_symmetry_equiv_pos_as_xyz
'x, y, z'
'-x+1/2, -y, z+1/2'
'-x, y+1/2, -z+1/2'
'x+1/2, -y+1/2, -z'

loop_
_atom_site_label
_atom_site_type_symbol
_atom_site_fract_x
_atom_site_fract_y
_atom_site_fract_z
_atom_site_U_iso_or_equiv
_atom_site_adp_type
_atom_site_occupancy
_atom_site_symmetry_multiplicity
_atom_site_calc_flag
_atom_site_refinement_flags
_atom_site_disorder_assembly
_atom_site_disorder_group
C1 C 0.7029(3) 0.3164(2) 0.12660(12) 0.0460(6) Uani 1 1 d . . .
C2 C 0.6889(3) 0.2017(2) 0.16790(12) 0.0464(6) Uani 1 1 d . . .
H2 H 0.6943 0.2107 0.2169 0.056 Uiso 1 1 calc R . .
C3 C 0.6670(3) 0.0728(2) 0.13915(11) 0.0411(5) Uani 1 1 d . . .
C4 C 0.6480(3) -0.0477(2) 0.18934(12) 0.0495(6) Uani 1 1 d . . .
H4 H 0.5734 -0.0215 0.2296 0.059 Uiso 1 1 calc R . .
C5 C 0.5613(3) -0.1668(2) 0.15110(13) 0.0573(7) Uani 1 1 d . . .
H5A H 0.5618 -0.2458 0.1813 0.069 Uiso 1 1 calc R . .
H5B H 0.4392 -0.1456 0.1389 0.069 Uiso 1 1 calc R . .
C6 C 0.6694(3) -0.1925(2) 0.08454(13) 0.0548(6) Uani 1 1 d . . .
H6 H 0.6269 -0.2764 0.0631 0.066 Uiso 1 1 calc R . .
C7 C 0.6446(3) -0.0794(2) 0.03065(12) 0.0488(6) Uani 1 1 d . . .
H7 H 0.5219 -0.0857 0.0134 0.059 Uiso 1 1 calc R . .
C8 C 0.6638(3) 0.0586(2) 0.06570(11) 0.0409(5) Uani 1 1 d . . .
C9 C 0.6748(3) 0.1738(2) 0.02294(11) 0.0455(5) Uani 1 1 d . . .
H9 H 0.6699 0.1649 -0.0261 0.055 Uiso 1 1 calc R . .
C10 C 0.6928(3) 0.3015(2) 0.05285(12) 0.0450(6) Uani 1 1 d . . .
C11 C 0.8301(3) -0.0952(2) 0.21709(12) 0.0517(6) Uani 1 1 d . . .
H11 H 0.8964 -0.0145 0.2311 0.062 Uiso 1 1 calc R . .
C12 C 0.9393(3) -0.1661(2) 0.16115(14) 0.0519(6) Uani 1 1 d . . .
C13 C 0.7277(4) 0.4551(2) 0.15898(13) 0.0679(8) Uani 1 1 d . . .
H13A H 0.7446 0.4465 0.2092 0.102 Uiso 1 1 calc R . .
H13B H 0.6242 0.5089 0.1499 0.102 Uiso 1 1 calc R . .
H13C H 0.8300 0.4975 0.1383 0.102 Uiso 1 1 calc R . .
C14 C 0.8156(3) -0.1866(3) 0.28399(12) 0.0751(8) Uani 1 1 d . . .
H14A H 0.7483 -0.2658 0.2726 0.113 Uiso 1 1 calc R . .
H14B H 0.7570 -0.1381 0.3213 0.113 Uiso 1 1 calc R . .
H14C H 0.9326 -0.2121 0.2993 0.113 Uiso 1 1 calc R . .
C15 C 0.7668(4) -0.0988(2) -0.03436(13) 0.0712(8) Uani 1 1 d . . .
H15A H 0.7323 -0.0372 -0.0711 0.107 Uiso 1 1 calc R . .
H15B H 0.7562 -0.1894 -0.0514 0.107 Uiso 1 1 calc R . .
H15C H 0.8879 -0.0816 -0.0210 0.107 Uiso 1 1 calc R . .
C16 C 0.6837(3) 0.4089(2) -0.06137(12) 0.0664(8) Uani 1 1 d . . .
H16A H 0.7788 0.3557 -0.0805 0.100 Uiso 1 1 calc R . .
H16B H 0.6870 0.4973 -0.0818 0.100 Uiso 1 1 calc R . .
H16C H 0.5720 0.3671 -0.0723 0.100 Uiso 1 1 calc R . .
O1 O 0.86133(18) -0.20856(14) 0.10056(8) 0.0582(4) Uani 1 1 d . . .
O2 O 1.0980(2) -0.18797(17) 0.16865(9) 0.0787(5) Uani 1 1 d . . .
O3 O 0.7034(2) 0.41895(14) 0.01440(8) 0.0579(5) Uani 1 1 d . . .

loop_
_atom_site_aniso_label
_atom_site_aniso_U_11
_atom_site_aniso_U_22
_atom_site_aniso_U_33
_atom_site_aniso_U_23
_atom_site_aniso_U_13
_atom_site_aniso_U_12
C1 0.0471(14) 0.0393(15) 0.0516(15) -0.0057(14) 0.0002(10) 0.0057(10)
C2 0.0491(13) 0.0503(16) 0.0397(13) -0.0044(14) 0.0023(10) 0.0062(11)
C3 0.0385(12) 0.0387(14) 0.0462(14) 0.0022(12) 0.0022(10) 0.0027(10)
C4 0.0456(14) 0.0501(16) 0.0528(15) 0.0026(13) 0.0079(12) 0.0035(11)
C5 0.0408(14) 0.0529(16) 0.0780(19) 0.0110(15) 0.0006(12) -0.0036(10)
C6 0.0440(13) 0.0453(15) 0.0751(17) -0.0084(16) -0.0092(13) -0.0019(11)
C7 0.0443(13) 0.0458(15) 0.0564(15) -0.0069(14) -0.0092(12) 0.0029(10)
C8 0.0337(11) 0.0427(14) 0.0463(14) -0.0047(13) -0.0016(10) 0.0032(10)
C9 0.0443(12) 0.0526(15) 0.0395(13) -0.0021(14) -0.0018(10) 0.0035(11)
C10 0.0453(13) 0.0435(15) 0.0463(14) 0.0030(14) 0.0002(10) 0.0033(11)
C11 0.0505(14) 0.0531(15) 0.0516(15) 0.0072(13) 0.0006(12) 0.0008(11)
C12 0.0479(14) 0.0520(17) 0.0558(16) 0.0129(14) -0.0003(12) 0.0024(11)
C13 0.090(2) 0.0451(16) 0.0689(17) -0.0095(15) -0.0011(17) 0.0012(13)
C14 0.0768(19) 0.089(2) 0.0599(16) 0.0197(17) 0.0067(13) 0.0137(16)
C15 0.0838(19) 0.0653(17) 0.0644(17) -0.0193(15) -0.0020(17) 0.0096(14)
C16 0.0615(17) 0.0769(19) 0.0609(17) 0.0241(15) -0.0041(14) -0.0060(13)
O1 0.0478(10) 0.0594(11) 0.0674(11) -0.0030(10) -0.0035(9) 0.0111(7)
O2 0.0454(10) 0.1206(15) 0.0699(12) 0.0059(12) 0.0009(9) 0.0169(10)
O3 0.0712(12) 0.0475(11) 0.0551(11) 0.0108(10) -0.0008(9) -0.0010(8)

loop_
_atom_type_symbol
_atom_type_description
_atom_type_scat_dispersion_real
_atom_type_scat_dispersion_imag
_atom_type_scat_source
C C 0.0033 0.0016 'International Tables Vol C Tables 4.2.6.8 and 6.1.1.4'
H H 0.0000 0.0000 'International Tables Vol C Tables 4.2.6.8 and 6.1.1.4'
O O 0.0106 0.0060 'International Tables Vol C Tables 4.2.6.8 and 6.1.1.4'

loop_
_geom_angle_atom_site_label_1
_geom_angle_atom_site_label_2
_geom_angle_atom_site_label_3
_geom_angle
_geom_angle_site_symmetry_1
_geom_angle_site_symmetry_3
_geom_angle_publ_flag
C2 C1 C10 117.9(2) . . ?
C2 C1 C13 122.0(2) . . ?
C10 C1 C13 120.1(2) . . ?
C1 C2 C3 122.9(2) . . ?
C1 C2 H2 118.5 . . ?
C3 C2 H2 118.5 . . ?
C2 C3 C8 118.6(2) . . ?
C2 C3 C4 119.0(2) . . ?
C8 C3 C4 122.3(2) . . ?
C5 C4 C3 110.6(2) . . ?
C5 C4 C11 107.6(2) . . ?
C3 C4 C11 111.52(18) . . ?
C5 C4 H4 109.0 . . ?
C3 C4 H4 109.0 . . ?
C11 C4 H4 109.0 . . ?
C6 C5 C4 106.96(18) . . ?
C6 C5 H5A 110.3 . . ?
C4 C5 H5A 110.3 . . ?
C6 C5 H5B 110.3 . . ?
C4 C5 H5B 110.3 . . ?
H5A C5 H5B 108.6 . . ?
O1 C6 C5 111.7(2) . . ?
O1 C6 C7 109.50(17) . . ?
C5 C6 C7 111.21(19) . . ?
O1 C6 H6 108.1 . . ?
C5 C6 H6 108.1 . . ?
C7 C6 H6 108.1 . . ?
C6 C7 C8 111.1(2) . . ?
C6 C7 C15 111.37(19) . . ?
C8 C7 C15 113.50(18) . . ?
C6 C7 H7 106.8 . . ?
C8 C7 H7 106.8 . . ?
C15 C7 H7 106.8 . . ?
C3 C8 C9 119.3(2) . . ?
C3 C8 C7 121.5(2) . . ?
C9 C8 C7 119.2(2) . . ?
C10 C9 C8 121.0(2) . . ?
C10 C9 H9 119.5 . . ?
C8 C9 H9 119.5 . . ?
O3 C10 C9 124.3(2) . . ?
O3 C10 C1 115.5(2) . . ?
C9 C10 C1 120.2(2) . . ?
C12 C11 C4 112.9(2) . . ?
C12 C11 C14 109.4(2) . . ?
C4 C11 C14 113.1(2) . . ?
C12 C11 H11 107.0 . . ?
C4 C11 H11 107.0 . . ?
C14 C11 H11 107.0 . . ?
O2 C12 O1 117.8(2) . . ?
O2 C12 C11 122.2(2) . . ?
O1 C12 C11 120.0(2) . . ?
C1 C13 H13A 109.5 . . ?
C1 C13 H13B 109.5 . . ?
H13A C13 H13B 109.5 . . ?
C1 C13 H13C 109.5 . . ?
H13A C13 H13C 109.5 . . ?
H13B C13 H13C 109.5 . . ?
C11 C14 H14A 109.5 . . ?
C11 C14 H14B 109.5 . . ?
H14A C14 H14B 109.5 . . ?
C11 C14 H14C 109.5 . . ?
H14A C14 H14C 109.5 . . ?
H14B C14 H14C 109.5 . . ?
C7 C15 H15A 109.5 . . ?
C7 C15 H15B 109.5 . . ?
H15A C15 H15B 109.5 . . ?
C7 C15 H15C 109.5 . . ?
H15A C15 H15C 109.5 . . ?
H15B C15 H15C 109.5 . . ?
O3 C16 H16A 109.5 . . ?
O3 C16 H16B 109.5 . . ?
H16A C16 H16B 109.5 . . ?
O3 C16 H16C 109.5 . . ?
H16A C16 H16C 109.5 . . ?
H16B C16 H16C 109.5 . . ?
C12 O1 C6 124.10(18) . . ?
C10 O3 C16 117.30(18) . . ?

loop_
_geom_bond_atom_site_label_1
_geom_bond_atom_site_label_2
_geom_bond_distance
_geom_bond_site_symmetry_2
_geom_bond_publ_flag
C1 C2 1.385(3) . ?
C1 C10 1.402(3) . ?
C1 C13 1.519(3) . ?
C2 C3 1.401(3) . ?
C2 H2 0.9300 . ?
C3 C8 1.394(3) . ?
C3 C4 1.533(3) . ?
C4 C5 1.532(3) . ?
C4 C11 1.540(3) . ?
C4 H4 0.9800 . ?
C5 C6 1.518(3) . ?
C5 H5A 0.9700 . ?
C5 H5B 0.9700 . ?
C6 O1 1.484(3) . ?
C6 C7 1.527(3) . ?
C6 H6 0.9800 . ?
C7 C8 1.529(3) . ?
C7 C15 1.545(3) . ?
C7 H7 0.9800 . ?
C8 C9 1.403(3) . ?
C9 C10 1.396(3) . ?
C9 H9 0.9300 . ?
C10 O3 1.376(3) . ?
C11 C12 1.512(3) . ?
C11 C14 1.559(3) . ?
C11 H11 0.9800 . ?
C12 O2 1.221(3) . ?
C12 O1 1.353(3) . ?
C13 H13A 0.9600 . ?
C13 H13B 0.9600 . ?
C13 H13C 0.9600 . ?
C14 H14A 0.9600 . ?
C14 H14B 0.9600 . ?
C14 H14C 0.9600 . ?
C15 H15A 0.9600 . ?
C15 H15B 0.9600 . ?
C15 H15C 0.9600 . ?
C16 O3 1.441(3) . ?
C16 H16A 0.9600 . ?
C16 H16B 0.9600 . ?
C16 H16C 0.9600 . ?

loop_
_geom_torsion_atom_site_label_1
_geom_torsion_atom_site_label_2
_geom_torsion_atom_site_label_3
_geom_torsion_atom_site_label_4
_geom_torsion
_geom_torsion_site_symmetry_1
_geom_torsion_site_symmetry_2
_geom_torsion_site_symmetry_3
_geom_torsion_site_symmetry_4
_geom_torsion_publ_flag
C10 C1 C2 C3 0.6(3) . . . . ?
C13 C1 C2 C3 -179.6(2) . . . . ?
C1 C2 C3 C8 1.7(3) . . . . ?
C1 C2 C3 C4 -178.48(17) . . . . ?
C2 C3 C4 C5 159.84(18) . . . . ?
C8 C3 C4 C5 -20.4(3) . . . . ?
C2 C3 C4 C11 -80.5(2) . . . . ?
C8 C3 C4 C11 99.3(2) . . . . ?
C3 C4 C5 C6 53.5(2) . . . . ?
C11 C4 C5 C6 -68.5(2) . . . . ?
C4 C5 C6 O1 52.9(2) . . . . ?
C4 C5 C6 C7 -69.8(2) . . . . ?
O1 C6 C7 C8 -76.6(2) . . . . ?
C5 C6 C7 C8 47.4(2) . . . . ?
O1 C6 C7 C15 51.0(2) . . . . ?
C5 C6 C7 C15 175.01(18) . . . . ?
C2 C3 C8 C9 -2.7(3) . . . . ?
C4 C3 C8 C9 177.48(17) . . . . ?
C2 C3 C8 C7 178.60(17) . . . . ?
C4 C3 C8 C7 -1.2(3) . . . . ?
C6 C7 C8 C3 -11.9(3) . . . . ?
C15 C7 C8 C3 -138.3(2) . . . . ?
C6 C7 C8 C9 169.47(18) . . . . ?
C15 C7 C8 C9 43.0(3) . . . . ?
C3 C8 C9 C10 1.5(3) . . . . ?
C7 C8 C9 C10 -179.83(17) . . . . ?
C8 C9 C10 O3 -179.63(18) . . . . ?
C8 C9 C10 C1 0.9(3) . . . . ?
C2 C1 C10 O3 178.57(16) . . . . ?
C13 C1 C10 O3 -1.2(3) . . . . ?
C2 C1 C10 C9 -1.9(3) . . . . ?
C13 C1 C10 C9 178.30(19) . . . . ?
C5 C4 C11 C12 49.1(2) . . . . ?
C3 C4 C11 C12 -72.3(3) . . . . ?
C5 C4 C11 C14 -75.7(3) . . . . ?
C3 C4 C11 C14 162.88(19) . . . . ?
C4 C11 C12 O2 165.8(2) . . . . ?
C14 C11 C12 O2 -67.4(3) . . . . ?
C4 C11 C12 O1 -14.8(3) . . . . ?
C14 C11 C12 O1 112.0(2) . . . . ?
O2 C12 O1 C6 178.40(19) . . . . ?
C11 C12 O1 C6 -1.1(3) . . . . ?
C5 C6 O1 C12 -18.9(3) . . . . ?
C7 C6 O1 C12 104.8(2) . . . . ?
C9 C10 O3 C16 3.9(3) . . . . ?
C1 C10 O3 C16 -176.62(19) . . . . ?

loop_
_cod_related_entry_id
_cod_related_entry_database
_cod_related_entry_code
1 ChemSpider 30659225
